data_1571489
loop_
_publ_author_name
'Li, Hao-Ran'
'Ran, Yi-An'
'Zhu, Yu-Yi'
'Guo, Weisi'
'Ni, Shao-Fei'
'Wen, Li-Rong'
'Li, Ming'
'Zhang, Lin-Bao'

_publ_section_title
;
 Electrochemical stereoselective synthesis of polysubstituted
 1,4-dicarbonyl <i>Z</i>-alkenes <i>via</i> three-component coupling of
 sulfoxonium ylides and alkynes with water.
;
_journal_issue 21
_journal_name_full 'Chemical science'
_journal_page_first 8156
_journal_page_last 8162
_journal_paper_doi 10.1039/d4sc01141d
_journal_volume 15
_journal_year 2024
_chemical_formula_moiety 'C20 H20 O2'
_chemical_formula_sum 'C20 H20 O2'
_chemical_formula_weight 292.36
_space_group_crystal_system monoclinic
_space_group_IT_number 14
_space_group_name_Hall '-P 2yn'
_space_group_name_H-M_alt 'P 1 21/n 1'
_atom_sites_solution_hydrogens geom
_atom_sites_solution_primary dual
_audit_creation_date 2024-03-15
_audit_creation_method
;
Olex2 1.5
(compiled 2024.02.16 svn.r378c4104 for OlexSys, GUI svn.r6928)
;
_audit_update_record
;
2024-03-15 deposited with the CCDC.	2024-04-17 downloaded from the CCDC.
;
_cell_angle_alpha 90
_cell_angle_beta 110.658(5)
_cell_angle_gamma 90
_cell_formula_units_Z 4
_cell_length_a 10.7659(4)
_cell_length_b 14.5214(5)
_cell_length_c 11.4358(5)
_cell_measurement_reflns_used 6604
_cell_measurement_temperature 297.27(10)
_cell_measurement_theta_max 29.0660
_cell_measurement_theta_min 2.0270
_cell_volume 1672.87(12)
_computing_cell_refinement 'CrysAlisPro 1.171.39.45i (Rigaku OD, 2018)'
_computing_data_collection 'CrysAlisPro 1.171.39.45i (Rigaku OD, 2018)'
_computing_data_reduction 'CrysAlisPro 1.171.39.45i (Rigaku OD, 2018)'
_computing_molecular_graphics 'Olex2 1.5 (Dolomanov et al., 2009)'
_computing_publication_material 'Olex2 1.5 (Dolomanov et al., 2009)'
_computing_structure_refinement 'SHELXL 2018/3 (Sheldrick, 2015)'
_computing_structure_solution 'SHELXT 2018/2 (Sheldrick, 2018)'
_diffrn_ambient_environment air
_diffrn_ambient_temperature 297.27(10)
_diffrn_detector 'CCD plate'
_diffrn_measured_fraction_theta_full 0.998
_diffrn_measured_fraction_theta_max 0.824
_diffrn_measurement_details
;
List of Runs (angles in degrees, time in seconds):

  # Type    Start    End  Width  t~exp~   \w     \q     \k     \f   Frames
#--------------------------------------------------------------------------
  1  \w    -28.00  12.00   0.50    3.00    --    5.00  45.00  60.00   80
  2  \w    -97.00   7.00   0.50    3.00    --   -8.90  45.00 120.00  208
  3  \w     13.00  39.00   0.50    3.00    --   -8.90  45.00 176.32   52
  4  \w    -98.00  12.00   0.50    3.00    --   -8.90  45.00 176.32  220
;
_diffrn_measurement_device 'four-circle diffractometer'
_diffrn_measurement_device_type 'XtaLAB AFC10 (RCD3): fixed-chi single'
_diffrn_measurement_method '\w scans'
_diffrn_orient_matrix_type 'CrysAlisPro convention (1999,Acta A55,543-557)'
_diffrn_orient_matrix_UB_11 -0.0281172000
_diffrn_orient_matrix_UB_12 -0.0315759000
_diffrn_orient_matrix_UB_13 -0.0497953000
_diffrn_orient_matrix_UB_21 0.0193736000
_diffrn_orient_matrix_UB_22 0.0289968000
_diffrn_orient_matrix_UB_23 -0.0404433000
_diffrn_orient_matrix_UB_31 0.0615342000
_diffrn_orient_matrix_UB_32 -0.0234407000
_diffrn_orient_matrix_UB_33 0.0166159000
_diffrn_radiation_monochromator mirror
_diffrn_radiation_probe x-ray
_diffrn_radiation_type 'Mo K\a'
_diffrn_radiation_wavelength 0.71073
_diffrn_reflns_av_R_equivalents 0.0143
_diffrn_reflns_av_unetI/netI 0.0162
_diffrn_reflns_Laue_measured_fraction_full 0.998
_diffrn_reflns_Laue_measured_fraction_max 0.824
_diffrn_reflns_limit_h_max 15
_diffrn_reflns_limit_h_min -12
_diffrn_reflns_limit_k_max 19
_diffrn_reflns_limit_k_min -16
_diffrn_reflns_limit_l_max 16
_diffrn_reflns_limit_l_min -15
_diffrn_reflns_number 13131
_diffrn_reflns_point_group_measured_fraction_full 0.998
_diffrn_reflns_point_group_measured_fraction_max 0.824
_diffrn_reflns_theta_full 25.242
_diffrn_reflns_theta_max 30.210
_diffrn_reflns_theta_min 2.364
_diffrn_source 'Rotating-anode X-ray tube'
_diffrn_source_type 'Rigaku (Mo) X-ray Source'
_exptl_absorpt_coefficient_mu 0.074
_exptl_absorpt_correction_T_max 1.00000
_exptl_absorpt_correction_T_min 0.90397
_exptl_absorpt_correction_type multi-scan
_exptl_absorpt_process_details
;
CrysAlisPro 1.171.39.45i (Rigaku Oxford Diffraction, 2018)
Empirical absorption correction using spherical harmonics,
 implemented in SCALE3 ABSPACK scaling algorithm.
;
_exptl_crystal_colour colourless
_exptl_crystal_colour_primary colourless
_exptl_crystal_density_diffrn 1.161
_exptl_crystal_description block
_exptl_crystal_F_000 624
_exptl_crystal_size_max 0.32
_exptl_crystal_size_mid 0.28
_exptl_crystal_size_min 0.25
_refine_diff_density_max 0.339
_refine_diff_density_min -0.246
_refine_diff_density_rms 0.035
_refine_ls_extinction_method none
_refine_ls_goodness_of_fit_ref 1.090
_refine_ls_hydrogen_treatment constr
_refine_ls_matrix_type full
_refine_ls_number_parameters 202
_refine_ls_number_reflns 4101
_refine_ls_number_restraints 0
_refine_ls_restrained_S_all 1.090
_refine_ls_R_factor_all 0.0644
_refine_ls_R_factor_gt 0.0537
_refine_ls_shift/su_max 0.001
_refine_ls_shift/su_mean 0.000
_refine_ls_structure_factor_coef Fsqd
_refine_ls_weighting_details 'w=1/[\s^2^(Fo^2^)+(0.0885P)^2^+0.2886P] where P=(Fo^2^+2Fc^2^)/3'
_refine_ls_weighting_scheme calc
_refine_ls_wR_factor_gt 0.1632
_refine_ls_wR_factor_ref 0.1706
_reflns_Friedel_coverage 0.000
_reflns_number_gt 3284
_reflns_number_total 4101
_reflns_threshold_expression 'I > 2\s(I)'
_cod_data_source_file d4sc01141d2.cif
_cod_data_source_block mx13731
_cod_depositor_comments 'Adding full bibliography for 1571488--1571489.cif.'
_cod_database_code 1571489
_shelx_shelxl_version_number 2018/3
_chemical_oxdiff_formula CHO
_shelx_space_group_comment
;
The symmetry employed for this shelxl refinement is uniquely defined
by the following loop, which should always be used as a source of
symmetry information in preference to the above space-group names.
They are only intended as comments.
;
_olex2_refinement_description
;
1. Fixed Uiso
 At 1.2 times of:
  All C(H) groups
 At 1.5 times of:
  All C(H,H,H) groups
2.a Aromatic/amide H refined with riding coordinates:
 C2(H2), C3(H3), C4(H4), C5(H5), C6(H6), C9(H9), C12(H12), C13(H13), C14(H14),
 C15(H15), C16(H16)
2.b Idealised Me refined as rotating group:
 C18(H18A,H18B,H18C), C19(H19A,H19B,H19C), C20(H20A,H20B,H20C)
;
_olex2_submission_special_instructions 'No special instructions were received'
_oxdiff_exptl_absorpt_empirical_details
;
Empirical correction (ABSPACK) includes:
- Absorption correction using spherical harmonics
- Frame scaling
;
_oxdiff_exptl_absorpt_empirical_full_max 1.149
_oxdiff_exptl_absorpt_empirical_full_min 0.895

loop_
_space_group_symop_operation_xyz
'x, y, z'
'-x+1/2, y+1/2, -z+1/2'
'-x, -y, -z'
'x-1/2, -y-1/2, z-1/2'

loop_
_atom_site_label
_atom_site_type_symbol
_atom_site_fract_x
_atom_site_fract_y
_atom_site_fract_z
_atom_site_U_iso_or_equiv
_atom_site_adp_type
_atom_site_occupancy
_atom_site_site_symmetry_order
_atom_site_calc_flag
_atom_site_refinement_flags_posn
_atom_site_refinement_flags_adp
_atom_site_refinement_flags_occupancy
_atom_site_disorder_assembly
_atom_site_disorder_group
O1 O 1.04899(11) 0.68881(8) 0.47863(10) 0.0648(3) Uani 1 1 d . . . . .
O2 O 0.76169(11) 0.62269(9) 0.43108(12) 0.0662(3) Uani 1 1 d . . . . .
C1 C 0.96048(13) 0.59589(9) 0.29897(12) 0.0431(3) Uani 1 1 d . . . . .
C2 C 1.03998(13) 0.52130(10) 0.35480(14) 0.0481(3) Uani 1 1 d . . . . .
H2 H 1.090676 0.523023 0.439568 0.058 Uiso 1 1 calc R U . . .
C3 C 1.04404(17) 0.44481(11) 0.28516(18) 0.0606(4) Uani 1 1 d . . . . .
H3 H 1.097324 0.394944 0.322881 0.073 Uiso 1 1 calc R U . . .
C4 C 0.96895(19) 0.44216(12) 0.15923(19) 0.0680(5) Uani 1 1 d . . . . .
H4 H 0.972676 0.390640 0.112277 0.082 Uiso 1 1 calc R U . . .
C5 C 0.88887(19) 0.51493(13) 0.10281(16) 0.0674(5) Uani 1 1 d . . . . .
H5 H 0.838273 0.512579 0.018046 0.081 Uiso 1 1 calc R U . . .
C6 C 0.88365(16) 0.59186(11) 0.17247(14) 0.0553(4) Uani 1 1 d . . . . .
H6 H 0.828667 0.640938 0.134620 0.066 Uiso 1 1 calc R U . . .
C7 C 0.96553(13) 0.67986(10) 0.37534(12) 0.0449(3) Uani 1 1 d . . . . .
C8 C 0.87195(13) 0.75825(9) 0.31664(12) 0.0438(3) Uani 1 1 d . . . . .
C9 C 0.74435(13) 0.75211(9) 0.30281(14) 0.0476(3) Uani 1 1 d . . . . .
H9 H 0.687194 0.798933 0.260502 0.057 Uiso 1 1 calc R U . . .
C10 C 0.68957(14) 0.67405(9) 0.35183(13) 0.0466(3) Uani 1 1 d . . . . .
C11 C 0.54300(13) 0.65974(9) 0.30553(13) 0.0434(3) Uani 1 1 d . . . . .
C12 C 0.46061(15) 0.69108(10) 0.19010(14) 0.0531(4) Uani 1 1 d . . . . .
H12 H 0.495493 0.725670 0.140533 0.064 Uiso 1 1 calc R U . . .
C13 C 0.32672(16) 0.67114(13) 0.14826(17) 0.0656(4) Uani 1 1 d . . . . .
H13 H 0.271993 0.691811 0.070076 0.079 Uiso 1 1 calc R U . . .
C14 C 0.27366(17) 0.62109(13) 0.22101(18) 0.0646(4) Uani 1 1 d . . . . .
H14 H 0.183301 0.607982 0.192237 0.078 Uiso 1 1 calc R U . . .
C15 C 0.35443(17) 0.59034(14) 0.33662(18) 0.0671(5) Uani 1 1 d . . . . .
H15 H 0.318551 0.556844 0.386401 0.081 Uiso 1 1 calc R U . . .
C16 C 0.48851(16) 0.60915(12) 0.37871(15) 0.0577(4) Uani 1 1 d . . . . .
H16 H 0.542898 0.587831 0.456655 0.069 Uiso 1 1 calc R U . . .
C17 C 0.93371(14) 0.84262(10) 0.27839(15) 0.0522(4) Uani 1 1 d . . . . .
C18 C 1.0364(3) 0.81539(19) 0.2210(3) 0.1130(10) Uani 1 1 d . . . . .
H18A H 1.104993 0.779421 0.279955 0.170 Uiso 1 1 calc R U . . .
H18B H 1.074561 0.869867 0.199969 0.170 Uiso 1 1 calc R U . . .
H18C H 0.994397 0.779732 0.146782 0.170 Uiso 1 1 calc R U . . .
C19 C 1.0020(3) 0.90063(19) 0.3936(2) 0.1109(10) Uani 1 1 d . . . . .
H19A H 0.937302 0.922796 0.426913 0.166 Uiso 1 1 calc R U . . .
H19B H 1.045372 0.951970 0.371387 0.166 Uiso 1 1 calc R U . . .
H19C H 1.066624 0.863839 0.455373 0.166 Uiso 1 1 calc R U . . .
C20 C 0.8299(2) 0.90204(16) 0.1844(3) 0.1041(9) Uani 1 1 d . . . . .
H20A H 0.780175 0.865241 0.113604 0.156 Uiso 1 1 calc R U . . .
H20B H 0.872945 0.951308 0.157448 0.156 Uiso 1 1 calc R U . . .
H20C H 0.771034 0.927171 0.222564 0.156 Uiso 1 1 calc R U . . .

loop_
_atom_site_aniso_label
_atom_site_aniso_U_11
_atom_site_aniso_U_22
_atom_site_aniso_U_33
_atom_site_aniso_U_23
_atom_site_aniso_U_13
_atom_site_aniso_U_12
O1 0.0574(6) 0.0705(7) 0.0497(6) -0.0106(5) -0.0021(5) 0.0138(5)
O2 0.0540(6) 0.0654(7) 0.0730(7) 0.0221(6) 0.0146(5) 0.0082(5)
C1 0.0396(6) 0.0447(7) 0.0463(7) -0.0007(5) 0.0168(5) -0.0011(5)
C2 0.0438(7) 0.0462(7) 0.0561(8) 0.0054(6) 0.0201(6) -0.0008(6)
C3 0.0632(9) 0.0416(8) 0.0831(11) 0.0021(7) 0.0333(9) 0.0009(7)
C4 0.0793(11) 0.0512(9) 0.0835(12) -0.0180(8) 0.0411(10) -0.0082(8)
C5 0.0776(11) 0.0675(11) 0.0554(9) -0.0162(8) 0.0214(8) -0.0093(9)
C6 0.0571(8) 0.0552(8) 0.0484(7) -0.0037(6) 0.0120(6) 0.0027(7)
C7 0.0398(6) 0.0487(7) 0.0436(6) -0.0012(5) 0.0116(5) 0.0026(5)
C8 0.0429(6) 0.0415(6) 0.0434(6) -0.0038(5) 0.0107(5) 0.0002(5)
C9 0.0424(7) 0.0389(7) 0.0596(8) 0.0018(6) 0.0157(6) 0.0037(5)
C10 0.0468(7) 0.0422(7) 0.0516(7) -0.0003(6) 0.0184(6) 0.0037(6)
C11 0.0463(7) 0.0382(6) 0.0492(7) -0.0012(5) 0.0212(6) 0.0024(5)
C12 0.0543(8) 0.0513(8) 0.0542(8) 0.0080(6) 0.0198(7) -0.0047(6)
C13 0.0528(9) 0.0722(11) 0.0627(9) 0.0116(8) 0.0093(7) -0.0044(8)
C14 0.0472(8) 0.0703(10) 0.0787(11) 0.0010(9) 0.0252(8) -0.0044(7)
C15 0.0602(9) 0.0808(12) 0.0722(10) 0.0109(9) 0.0379(8) -0.0044(8)
C16 0.0574(8) 0.0665(10) 0.0537(8) 0.0101(7) 0.0251(7) 0.0029(7)
C17 0.0448(7) 0.0481(8) 0.0607(8) 0.0012(6) 0.0150(6) -0.0053(6)
C18 0.129(2) 0.0850(16) 0.168(3) 0.0196(17) 0.106(2) 0.0038(15)
C19 0.139(2) 0.0951(17) 0.0855(15) -0.0154(13) 0.0235(15) -0.0647(16)
C20 0.0715(12) 0.0761(14) 0.142(2) 0.0501(14) 0.0096(13) -0.0137(10)

loop_
_atom_type_symbol
_atom_type_description
_atom_type_scat_dispersion_real
_atom_type_scat_dispersion_imag
_atom_type_scat_source
C C 0.0033 0.0016 'International Tables Vol C Tables 4.2.6.8 and 6.1.1.4'
H H 0.0000 0.0000 'International Tables Vol C Tables 4.2.6.8 and 6.1.1.4'
O O 0.0106 0.0060 'International Tables Vol C Tables 4.2.6.8 and 6.1.1.4'

loop_
_geom_angle_atom_site_label_1
_geom_angle_atom_site_label_2
_geom_angle_atom_site_label_3
_geom_angle
_geom_angle_site_symmetry_1
_geom_angle_site_symmetry_3
_geom_angle_publ_flag
C2 C1 C6 119.28(13) . . ?
C2 C1 C7 118.68(12) . . ?
C6 C1 C7 121.96(12) . . ?
C1 C2 H2 119.9 . . ?
C3 C2 C1 120.25(14) . . ?
C3 C2 H2 119.9 . . ?
C2 C3 H3 120.0 . . ?
C2 C3 C4 119.96(15) . . ?
C4 C3 H3 120.0 . . ?
C3 C4 H4 119.7 . . ?
C5 C4 C3 120.55(15) . . ?
C5 C4 H4 119.7 . . ?
C4 C5 H5 120.1 . . ?
C4 C5 C6 119.80(16) . . ?
C6 C5 H5 120.1 . . ?
C1 C6 H6 119.9 . . ?
C5 C6 C1 120.15(15) . . ?
C5 C6 H6 119.9 . . ?
O1 C7 C1 121.33(12) . . ?
O1 C7 C8 120.04(13) . . ?
C1 C7 C8 118.39(11) . . ?
C7 C8 C17 116.19(12) . . ?
C9 C8 C7 120.09(12) . . ?
C9 C8 C17 123.71(13) . . ?
C8 C9 H9 118.6 . . ?
C8 C9 C10 122.73(13) . . ?
C10 C9 H9 118.6 . . ?
O2 C10 C9 121.15(13) . . ?
O2 C10 C11 119.72(13) . . ?
C9 C10 C11 119.11(12) . . ?
C12 C11 C10 122.36(13) . . ?
C12 C11 C16 118.97(13) . . ?
C16 C11 C10 118.59(13) . . ?
C11 C12 H12 119.9 . . ?
C13 C12 C11 120.14(14) . . ?
C13 C12 H12 119.9 . . ?
C12 C13 H13 119.7 . . ?
C14 C13 C12 120.56(16) . . ?
C14 C13 H13 119.7 . . ?
C13 C14 H14 120.1 . . ?
C13 C14 C15 119.84(15) . . ?
C15 C14 H14 120.1 . . ?
C14 C15 H15 120.0 . . ?
C14 C15 C16 120.02(15) . . ?
C16 C15 H15 120.0 . . ?
C11 C16 H16 119.8 . . ?
C15 C16 C11 120.47(15) . . ?
C15 C16 H16 119.8 . . ?
C18 C17 C8 111.72(15) . . ?
C19 C17 C8 108.83(14) . . ?
C19 C17 C18 108.4(2) . . ?
C20 C17 C8 111.87(13) . . ?
C20 C17 C18 107.9(2) . . ?
C20 C17 C19 108.0(2) . . ?
C17 C18 H18A 109.5 . . ?
C17 C18 H18B 109.5 . . ?
C17 C18 H18C 109.5 . . ?
H18A C18 H18B 109.5 . . ?
H18A C18 H18C 109.5 . . ?
H18B C18 H18C 109.5 . . ?
C17 C19 H19A 109.5 . . ?
C17 C19 H19B 109.5 . . ?
C17 C19 H19C 109.5 . . ?
H19A C19 H19B 109.5 . . ?
H19A C19 H19C 109.5 . . ?
H19B C19 H19C 109.5 . . ?
C17 C20 H20A 109.5 . . ?
C17 C20 H20B 109.5 . . ?
C17 C20 H20C 109.5 . . ?
H20A C20 H20B 109.5 . . ?
H20A C20 H20C 109.5 . . ?
H20B C20 H20C 109.5 . . ?

loop_
_geom_bond_atom_site_label_1
_geom_bond_atom_site_label_2
_geom_bond_distance
_geom_bond_site_symmetry_2
_geom_bond_publ_flag
O1 C7 1.2127(16) . ?
O2 C10 1.2181(17) . ?
C1 C2 1.3885(19) . ?
C1 C6 1.3915(19) . ?
C1 C7 1.4896(19) . ?
C2 H2 0.9300 . ?
C2 C3 1.376(2) . ?
C3 H3 0.9300 . ?
C3 C4 1.381(3) . ?
C4 H4 0.9300 . ?
C4 C5 1.372(3) . ?
C5 H5 0.9300 . ?
C5 C6 1.385(2) . ?
C6 H6 0.9300 . ?
C7 C8 1.5113(18) . ?
C8 C9 1.3292(19) . ?
C8 C17 1.530(2) . ?
C9 H9 0.9300 . ?
C9 C10 1.477(2) . ?
C10 C11 1.4913(19) . ?
C11 C12 1.382(2) . ?
C11 C16 1.389(2) . ?
C12 H12 0.9300 . ?
C12 C13 1.380(2) . ?
C13 H13 0.9300 . ?
C13 C14 1.372(2) . ?
C14 H14 0.9300 . ?
C14 C15 1.376(3) . ?
C15 H15 0.9300 . ?
C15 C16 1.378(2) . ?
C16 H16 0.9300 . ?
C17 C18 1.524(3) . ?
C17 C19 1.517(3) . ?
C17 C20 1.517(3) . ?
C18 H18A 0.9600 . ?
C18 H18B 0.9600 . ?
C18 H18C 0.9600 . ?
C19 H19A 0.9600 . ?
C19 H19B 0.9600 . ?
C19 H19C 0.9600 . ?
C20 H20A 0.9600 . ?
C20 H20B 0.9600 . ?
C20 H20C 0.9600 . ?

loop_
_geom_torsion_atom_site_label_1
_geom_torsion_atom_site_label_2
_geom_torsion_atom_site_label_3
_geom_torsion_atom_site_label_4
_geom_torsion
_geom_torsion_site_symmetry_1
_geom_torsion_site_symmetry_2
_geom_torsion_site_symmetry_3
_geom_torsion_site_symmetry_4
_geom_torsion_publ_flag
O1 C7 C8 C9 -109.63(17) . . . . ?
O1 C7 C8 C17 69.22(18) . . . . ?
O2 C10 C11 C12 -156.48(15) . . . . ?
O2 C10 C11 C16 20.3(2) . . . . ?
C1 C2 C3 C4 0.1(2) . . . . ?
C1 C7 C8 C9 75.90(18) . . . . ?
C1 C7 C8 C17 -105.26(14) . . . . ?
C2 C1 C6 C5 -1.3(2) . . . . ?
C2 C1 C7 O1 9.7(2) . . . . ?
C2 C1 C7 C8 -175.86(12) . . . . ?
C2 C3 C4 C5 -0.7(3) . . . . ?
C3 C4 C5 C6 0.3(3) . . . . ?
C4 C5 C6 C1 0.7(3) . . . . ?
C6 C1 C2 C3 0.9(2) . . . . ?
C6 C1 C7 O1 -167.09(14) . . . . ?
C6 C1 C7 C8 7.3(2) . . . . ?
C7 C1 C2 C3 -175.98(13) . . . . ?
C7 C1 C6 C5 175.46(15) . . . . ?
C7 C8 C9 C10 5.1(2) . . . . ?
C7 C8 C17 C18 40.0(2) . . . . ?
C7 C8 C17 C19 -79.6(2) . . . . ?
C7 C8 C17 C20 161.06(18) . . . . ?
C8 C9 C10 O2 17.1(2) . . . . ?
C8 C9 C10 C11 -164.50(13) . . . . ?
C9 C8 C17 C18 -141.2(2) . . . . ?
C9 C8 C17 C19 99.2(2) . . . . ?
C9 C8 C17 C20 -20.1(2) . . . . ?
C9 C10 C11 C12 25.1(2) . . . . ?
C9 C10 C11 C16 -158.10(14) . . . . ?
C10 C11 C12 C13 175.97(15) . . . . ?
C10 C11 C16 C15 -176.71(15) . . . . ?
C11 C12 C13 C14 0.8(3) . . . . ?
C12 C11 C16 C15 0.2(2) . . . . ?
C12 C13 C14 C15 -0.1(3) . . . . ?
C13 C14 C15 C16 -0.5(3) . . . . ?
C14 C15 C16 C11 0.5(3) . . . . ?
C16 C11 C12 C13 -0.8(2) . . . . ?
C17 C8 C9 C10 -173.69(13) . . . . ?
